data_7210782
loop_
_publ_author_name
'Xing, Feifei'
'Jia, Juan'
'Liu, Licong'
'Zhong, Lina'
'Shao, Min'
'Bai, Yue-ling'
'Zhao, Yongmei'
'Zhu, Shourong'
'He, Xiang'
'Li, Mingxing'

_publ_section_title
;
 Synthesis, structure and adsorption of coordination polymers constructed
 from 3,3&#x2032;,5,5&#x2032;-azobenzenetetracarboxylic acid and Zn ions
;
_journal_issue 24
_journal_name_full CrystEngComm
_journal_page_first 4970
_journal_paper_doi 10.1039/c3ce40174j
_journal_volume 15
_journal_year 2013
_chemical_formula_sum 'C31 H23 N5 O11 Zn2'
_chemical_formula_weight 772.28
_chemical_name_systematic
;
?
;
_space_group_IT_number 14
_symmetry_cell_setting monoclinic
_symmetry_space_group_name_Hall '-P 2ybc'
_symmetry_space_group_name_H-M 'P 1 21/c 1'
_atom_sites_solution_hydrogens geom
_atom_sites_solution_primary direct
_atom_sites_solution_secondary difmap
_audit_creation_method SHELXL-97
_cell_angle_alpha 90.00
_cell_angle_beta 118.689(6)
_cell_angle_gamma 90.00
_cell_formula_units_Z 4
_cell_length_a 13.8359(19)
_cell_length_b 12.9970(18)
_cell_length_c 24.900(3)
_cell_measurement_temperature 296(2)
_cell_volume 3928.0(9)
_computing_structure_refinement 'SHELXL-97 (Sheldrick, 1997)'
_computing_structure_solution 'SHELXS-97 (Sheldrick, 1990)'
_diffrn_ambient_temperature 296(2)
_diffrn_measured_fraction_theta_full 0.998
_diffrn_measured_fraction_theta_max 0.998
_diffrn_radiation_monochromator graphite
_diffrn_radiation_source 'fine-focus sealed tube'
_diffrn_radiation_type MoK\a
_diffrn_radiation_wavelength 0.71073
_diffrn_reflns_av_R_equivalents 0.1335
_diffrn_reflns_av_sigmaI/netI 0.1797
_diffrn_reflns_limit_h_max 15
_diffrn_reflns_limit_h_min -16
_diffrn_reflns_limit_k_max 15
_diffrn_reflns_limit_k_min -15
_diffrn_reflns_limit_l_max 29
_diffrn_reflns_limit_l_min -17
_diffrn_reflns_number 20090
_diffrn_reflns_theta_full 25.05
_diffrn_reflns_theta_max 25.05
_diffrn_reflns_theta_min 2.15
_exptl_absorpt_coefficient_mu 1.278
_exptl_absorpt_correction_T_max 0.8829
_exptl_absorpt_correction_T_min 0.8315
_exptl_absorpt_correction_type none
_exptl_crystal_density_diffrn 1.306
_exptl_crystal_density_method 'not measured'
_exptl_crystal_F_000 1568
_exptl_crystal_size_max 0.15
_exptl_crystal_size_mid 0.10
_exptl_crystal_size_min 0.10
_refine_diff_density_max 1.295
_refine_diff_density_min -0.903
_refine_diff_density_rms 0.177
_refine_ls_extinction_method none
_refine_ls_goodness_of_fit_ref 1.041
_refine_ls_hydrogen_treatment constr
_refine_ls_matrix_type full
_refine_ls_number_parameters 444
_refine_ls_number_reflns 6950
_refine_ls_number_restraints 114
_refine_ls_restrained_S_all 1.047
_refine_ls_R_factor_all 0.2545
_refine_ls_R_factor_gt 0.1193
_refine_ls_shift/su_max 0.000
_refine_ls_shift/su_mean 0.000
_refine_ls_structure_factor_coef Fsqd
_refine_ls_weighting_details 'calc w=1/[\s^2^(Fo^2^)+(0.2000P)^2^+0.0000P] where P=(Fo^2^+2Fc^2^)/3'
_refine_ls_weighting_scheme calc
_refine_ls_wR_factor_gt 0.3106
_refine_ls_wR_factor_ref 0.3961
_reflns_number_gt 2489
_reflns_number_total 6950
_reflns_threshold_expression >2sigma(I)
_cod_data_source_file c3ce40174j.txt
_cod_data_source_block 338c
_cod_original_sg_symbol_H-M 'P 2(1)/c'
_cod_database_code 7210782

loop_
_symmetry_equiv_pos_as_xyz
'x, y, z'
'-x, y+1/2, -z+1/2'
'-x, -y, -z'
'x, -y-1/2, z-1/2'

loop_
_atom_site_label
_atom_site_type_symbol
_atom_site_fract_x
_atom_site_fract_y
_atom_site_fract_z
_atom_site_U_iso_or_equiv
_atom_site_adp_type
_atom_site_occupancy
_atom_site_symmetry_multiplicity
_atom_site_calc_flag
_atom_site_refinement_flags
Zn1 Zn 0.73448(13) 0.72333(12) 0.16127(8) 0.0708(7) Uani 1 1 d .
Zn2 Zn 0.22303(13) 0.39360(12) 0.22825(8) 0.0666(6) Uani 1 1 d U
C1 C 0.5922(14) 0.7845(12) 0.2251(9) 0.078(3) Uani 1 1 d U
C2 C 0.4832(11) 0.7533(10) 0.1876(7) 0.063(3) Uani 1 1 d U
C3 C 0.4366(13) 0.6799(11) 0.2100(7) 0.074(4) Uani 1 1 d .
H3 H 0.4788 0.6592 0.2505 0.089 Uiso 1 1 calc R
C4 C 0.335(2) 0.6365(14) 0.1776(12) 0.102(5) Uani 1 1 d U
C5 C 0.2690(18) 0.6676(14) 0.1189(12) 0.114(7) Uani 1 1 d .
H5 H 0.2010 0.6363 0.0953 0.136 Uiso 1 1 calc R
C6 C 0.3050(14) 0.7494(16) 0.0937(7) 0.095(6) Uani 1 1 d .
C7 C 0.4199(14) 0.7896(11) 0.1302(8) 0.078(5) Uani 1 1 d .
H7 H 0.4473 0.8386 0.1137 0.094 Uiso 1 1 calc R
C8 C 0.1765(16) 0.8726(13) -0.0571(9) 0.094(4) Uani 1 1 d U
C9 C 0.2023(12) 0.9578(12) -0.0805(7) 0.078(4) Uani 1 1 d .
H9 H 0.2600 1.0006 -0.0548 0.093 Uiso 1 1 calc R
C10 C 0.1423(12) 0.9795(10) -0.1421(7) 0.071(4) Uani 1 1 d U
C11 C 0.0499(11) 0.9155(11) -0.1802(7) 0.072(4) Uani 1 1 d .
H11 H 0.0106 0.9282 -0.2220 0.086 Uiso 1 1 calc R
C12 C 0.0183(11) 0.8349(10) -0.1553(7) 0.065(3) Uani 1 1 d U
C13 C 0.0809(12) 0.8113(11) -0.0950(7) 0.077(4) Uani 1 1 d .
H13 H 0.0621 0.7558 -0.0783 0.093 Uiso 1 1 calc R
C14 C 0.299(2) 0.5523(18) 0.2002(13) 0.127(5) Uani 1 1 d U
C15 C -0.0802(12) 0.7720(11) -0.1977(8) 0.072(3) Uani 1 1 d U
C16 C 0.1765(13) 1.0617(12) -0.1690(8) 0.079(3) Uani 1 1 d U
C17 C 0.5576(16) 0.7679(15) 0.0272(9) 0.104(6) Uani 1 1 d .
H17 H 0.6018 0.8231 0.0288 0.125 Uiso 1 1 calc R
C18 C 0.4615(18) 0.7517(17) -0.0265(10) 0.129(8) Uani 1 1 d .
H18 H 0.4417 0.8007 -0.0572 0.154 Uiso 1 1 calc R
C19 C 0.4035(19) 0.6824(19) -0.0365(10) 0.127(7) Uani 1 1 d U
H19 H 0.3434 0.6727 -0.0752 0.153 Uiso 1 1 calc R
C20 C 0.4265(15) 0.6115(15) 0.0123(9) 0.102(5) Uani 1 1 d U
C21 C 0.3626(17) 0.5150(17) 0.0180(11) 0.121(7) Uani 1 1 d U
H21 H 0.2974 0.4960 -0.0163 0.145 Uiso 1 1 calc R
C22 C 0.396(2) 0.4594(19) 0.0683(14) 0.147(9) Uani 1 1 d U
H22 H 0.3524 0.4045 0.0681 0.176 Uiso 1 1 calc R
C23 C 0.4925(16) 0.4802(13) 0.1211(12) 0.101(6) Uani 1 1 d .
C24 C 0.520(2) 0.4272(17) 0.1747(13) 0.129(8) Uani 1 1 d .
H24 H 0.4758 0.3742 0.1756 0.155 Uiso 1 1 calc R
C25 C 0.613(2) 0.4537(17) 0.2254(12) 0.124(7) Uani 1 1 d .
H25 H 0.6329 0.4197 0.2622 0.149 Uiso 1 1 calc R
C26 C 0.6815(15) 0.5361(14) 0.2225(10) 0.100(6) Uani 1 1 d .
H26 H 0.7478 0.5505 0.2574 0.121 Uiso 1 1 calc R
C27 C 0.5589(14) 0.5680(13) 0.1220(10) 0.085(5) Uani 1 1 d .
C28 C 0.5266(14) 0.6306(13) 0.0691(8) 0.085(5) Uani 1 1 d .
C29 C 0.8762(17) 0.3687(19) 0.2109(12) 0.174(15) Uani 1 1 d D
H29 H 0.9445 0.3996 0.2341 0.209 Uiso 1 1 calc R
C30 C 0.911(2) 0.256(2) 0.3044(11) 0.219(15) Uani 1 1 d D
H30A H 0.9209 0.3156 0.3291 0.329 Uiso 1 1 calc R
H30B H 0.9811 0.2286 0.3130 0.329 Uiso 1 1 calc R
H30C H 0.8706 0.2046 0.3136 0.329 Uiso 1 1 calc R
C31 C 0.7423(14) 0.2255(15) 0.1986(11) 0.144(9) Uani 1 1 d D
H31A H 0.7419 0.1623 0.2185 0.216 Uiso 1 1 calc R
H31B H 0.7385 0.2104 0.1599 0.216 Uiso 1 1 calc R
H31C H 0.6799 0.2664 0.1921 0.216 Uiso 1 1 calc R
N1 N 0.5894(10) 0.7124(10) 0.0742(7) 0.080(4) Uani 1 1 d .
N2 N 0.6543(12) 0.5907(9) 0.1733(7) 0.079(4) Uani 1 1 d .
N3 N 0.2272(14) 0.7738(12) 0.0296(8) 0.115(4) Uani 1 1 d U
N4 N 0.2487(14) 0.8465(12) 0.0086(8) 0.109(4) Uani 1 1 d U
N5 N 0.8472(13) 0.2841(15) 0.2384(9) 0.134(7) Uani 1 1 d D
O1 O 0.6466(8) 0.8194(7) 0.2001(5) 0.083(3) Uani 1 1 d U
O2 O 0.6348(9) 0.7907(9) 0.2803(6) 0.104(3) Uani 1 1 d U
O3 O 0.3607(12) 0.5292(10) 0.2569(8) 0.143(4) Uani 1 1 d U
O4 O 0.2195(12) 0.5087(10) 0.1719(7) 0.131(4) Uani 1 1 d U
O5 O -0.1029(7) 0.6976(7) -0.1728(4) 0.075(3) Uani 1 1 d U
O6 O -0.1331(8) 0.7985(7) -0.2514(5) 0.084(3) Uani 1 1 d U
O7 O 0.2231(8) 1.1380(8) -0.1382(5) 0.089(3) Uani 1 1 d U
O8 O 0.1536(7) 1.0480(7) -0.2242(5) 0.077(3) Uani 1 1 d U
O9 O 0.8161(17) 0.4030(16) 0.1583(9) 0.188(9) Uani 1 1 d D
O10 O 0.3249(15) 0.9274(14) 0.0358(9) 0.196(6) Uani 1 1 d U
O1W O 0.8214(11) 0.6300(12) 0.1312(7) 0.149(6) Uani 1 1 d .
H1WA H 0.8360 0.6136 0.1028 0.179 Uiso 1 1 d R
H1WB H 0.8082 0.6806 0.1070 0.179 Uiso 1 1 d R

loop_
_atom_site_aniso_label
_atom_site_aniso_U_11
_atom_site_aniso_U_22
_atom_site_aniso_U_33
_atom_site_aniso_U_23
_atom_site_aniso_U_13
_atom_site_aniso_U_12
Zn1 0.0622(11) 0.0594(10) 0.0806(13) -0.0130(9) 0.0260(10) -0.0098(8)
Zn2 0.0574(10) 0.0576(10) 0.0777(13) 0.0094(9) 0.0267(9) -0.0021(8)
C1 0.065(6) 0.078(6) 0.091(7) -0.016(6) 0.039(6) -0.009(5)
C2 0.065(7) 0.058(7) 0.073(8) 0.004(6) 0.039(7) -0.008(6)
C3 0.083(11) 0.075(10) 0.068(10) 0.010(8) 0.039(9) 0.020(9)
C4 0.132(12) 0.075(9) 0.148(12) -0.003(9) 0.108(10) -0.023(8)
C5 0.133(18) 0.075(12) 0.18(2) -0.031(14) 0.114(19) -0.037(12)
C6 0.066(11) 0.126(15) 0.067(11) -0.016(11) 0.011(9) 0.037(11)
C7 0.103(13) 0.057(9) 0.088(12) 0.010(8) 0.056(11) -0.005(8)
C8 0.119(10) 0.081(9) 0.100(8) 0.004(7) 0.066(8) 0.013(8)
C9 0.079(11) 0.078(11) 0.062(10) -0.011(9) 0.022(9) -0.018(8)
C10 0.078(8) 0.058(7) 0.074(8) -0.010(7) 0.034(7) -0.018(6)
C11 0.058(9) 0.084(11) 0.077(10) 0.000(9) 0.035(8) 0.010(8)
C12 0.057(7) 0.056(7) 0.076(8) 0.006(7) 0.026(6) -0.002(6)
C13 0.073(10) 0.068(9) 0.087(12) 0.001(9) 0.035(10) -0.015(8)
C14 0.142(11) 0.091(7) 0.175(11) 0.001(8) 0.098(10) -0.023(7)
C15 0.061(6) 0.062(6) 0.085(7) 0.006(6) 0.029(5) -0.005(5)
C16 0.081(6) 0.070(6) 0.077(6) -0.015(6) 0.031(6) -0.029(5)
C17 0.097(14) 0.088(13) 0.091(14) -0.010(12) 0.016(12) 0.009(11)
C18 0.101(16) 0.094(15) 0.109(16) -0.021(13) -0.016(13) -0.006(12)
C19 0.113(18) 0.135(19) 0.080(14) -0.015(11) 0.002(13) 0.016(14)
C20 0.084(12) 0.104(13) 0.106(13) -0.039(9) 0.036(12) -0.018(9)
C21 0.094(14) 0.124(16) 0.150(18) -0.083(12) 0.064(15) -0.050(13)
C22 0.13(2) 0.120(19) 0.20(3) -0.042(15) 0.08(2) -0.068(16)
C23 0.083(13) 0.055(10) 0.18(2) -0.039(13) 0.071(15) -0.027(9)
C24 0.17(2) 0.075(13) 0.16(2) -0.022(16) 0.09(2) -0.041(15)
C25 0.15(2) 0.095(15) 0.15(2) 0.030(15) 0.092(19) 0.009(15)
C26 0.090(13) 0.081(12) 0.116(16) -0.010(12) 0.038(13) 0.000(11)
C27 0.066(11) 0.074(11) 0.113(15) -0.026(11) 0.042(11) -0.006(9)
C28 0.089(12) 0.079(11) 0.080(12) -0.042(10) 0.036(11) -0.024(10)
C29 0.077(16) 0.26(4) 0.19(3) -0.14(3) 0.070(19) -0.10(2)
C30 0.090(17) 0.24(3) 0.21(3) 0.01(3) -0.02(2) -0.01(2)
C31 0.084(14) 0.118(16) 0.21(3) 0.022(17) 0.052(16) 0.020(13)
N1 0.065(8) 0.064(8) 0.094(11) -0.019(8) 0.024(8) -0.014(7)
N2 0.081(10) 0.062(8) 0.092(10) -0.006(8) 0.040(9) 0.006(7)
N3 0.128(9) 0.093(9) 0.112(9) 0.012(7) 0.048(8) 0.006(7)
N4 0.125(8) 0.087(8) 0.112(8) 0.007(7) 0.055(7) 0.008(7)
N5 0.060(10) 0.153(17) 0.158(18) 0.003(14) 0.027(12) 0.010(11)
O1 0.064(6) 0.069(6) 0.108(7) -0.029(5) 0.034(5) -0.012(5)
O2 0.078(7) 0.109(7) 0.106(8) -0.024(7) 0.028(6) -0.006(6)
O3 0.143(10) 0.097(8) 0.200(12) 0.009(9) 0.092(9) -0.019(6)
O4 0.154(10) 0.091(8) 0.175(10) 0.008(7) 0.102(9) -0.028(7)
O5 0.063(5) 0.071(6) 0.081(6) 0.007(5) 0.026(5) -0.009(4)
O6 0.063(6) 0.071(6) 0.090(7) 0.006(5) 0.016(5) -0.011(5)
O7 0.095(7) 0.077(6) 0.083(6) -0.022(5) 0.034(6) -0.036(5)
O8 0.071(5) 0.073(6) 0.079(6) -0.019(5) 0.031(5) -0.030(5)
O9 0.175(18) 0.211(19) 0.144(15) -0.065(15) 0.048(14) -0.098(16)
O10 0.182(11) 0.158(10) 0.182(11) 0.007(9) 0.035(9) -0.046(8)
O1W 0.127(11) 0.181(14) 0.157(13) -0.074(11) 0.081(11) -0.016(10)

loop_
_atom_type_symbol
_atom_type_description
_atom_type_scat_dispersion_real
_atom_type_scat_dispersion_imag
_atom_type_scat_source
C C 0.0033 0.0016 'International Tables Vol C Tables 4.2.6.8 and 6.1.1.4'
H H 0.0000 0.0000 'International Tables Vol C Tables 4.2.6.8 and 6.1.1.4'
N N 0.0061 0.0033 'International Tables Vol C Tables 4.2.6.8 and 6.1.1.4'
O O 0.0106 0.0060 'International Tables Vol C Tables 4.2.6.8 and 6.1.1.4'
Zn Zn 0.2839 1.4301 'International Tables Vol C Tables 4.2.6.8 and 6.1.1.4'

loop_
_geom_angle_atom_site_label_1
_geom_angle_atom_site_label_2
_geom_angle_atom_site_label_3
_geom_angle
_geom_angle_site_symmetry_1
_geom_angle_site_symmetry_3
O7 Zn1 O6 100.6(4) 3_675 4_676
O7 Zn1 O1W 96.8(5) 3_675 .
O6 Zn1 O1W 85.7(5) 4_676 .
O7 Zn1 N1 91.7(5) 3_675 .
O6 Zn1 N1 167.5(5) 4_676 .
O1W Zn1 N1 91.1(5) . .
O7 Zn1 N2 167.5(5) 3_675 .
O6 Zn1 N2 90.0(5) 4_676 .
O1W Zn1 N2 90.5(5) . .
N1 Zn1 N2 78.0(6) . .
O7 Zn1 O1 85.4(4) 3_675 .
O6 Zn1 O1 90.8(4) 4_676 .
O1W Zn1 O1 176.2(5) . .
N1 Zn1 O1 92.0(4) . .
N2 Zn1 O1 87.9(4) . .
O7 Zn1 H1WB 76.3 3_675 .
O6 Zn1 H1WB 100.3 4_676 .
O1W Zn1 H1WB 23.3 . .
N1 Zn1 H1WB 80.9 . .
N2 Zn1 H1WB 108.5 . .
O1 Zn1 H1WB 160.0 . .
O5 Zn2 O8 99.2(4) 3_565 4_576
O5 Zn2 O4 103.1(5) 3_565 .
O8 Zn2 O4 105.7(5) 4_576 .
O5 Zn2 O1 114.7(4) 3_565 2_645
O8 Zn2 O1 97.7(4) 4_576 2_645
O4 Zn2 O1 131.3(5) . 2_645
O5 Zn2 O3 156.8(5) 3_565 .
O8 Zn2 O3 94.7(5) 4_576 .
O4 Zn2 O3 55.0(6) . .
O1 Zn2 O3 81.3(5) 2_645 .
O5 Zn2 O2 93.0(4) 3_565 2_645
O8 Zn2 O2 152.4(4) 4_576 2_645
O4 Zn2 O2 95.4(5) . 2_645
O1 Zn2 O2 54.6(4) 2_645 2_645
O3 Zn2 O2 82.8(4) . 2_645
O2 C1 O1 117.0(16) . .
O2 C1 C2 123.9(17) . .
O1 C1 C2 118.7(16) . .
C7 C2 C1 123.2(15) . .
C7 C2 C3 117.8(14) . .
C1 C2 C3 119.0(15) . .
C4 C3 C2 125.8(16) . .
C4 C3 H3 117.1 . .
C2 C3 H3 117.1 . .
C5 C4 C3 118.8(17) . .
C5 C4 C14 118(2) . .
C3 C4 C14 123(2) . .
C4 C5 C6 119.6(18) . .
C4 C5 H5 120.2 . .
C6 C5 H5 120.2 . .
C5 C6 N3 114.0(19) . .
C5 C6 C7 118.8(16) . .
N3 C6 C7 126.5(19) . .
C2 C7 C6 118.7(14) . .
C2 C7 H7 120.7 . .
C6 C7 H7 120.7 . .
C9 C8 C13 120.7(16) . .
C9 C8 N4 118.3(17) . .
C13 C8 N4 121.0(16) . .
C8 C9 C10 119.8(15) . .
C8 C9 H9 120.1 . .
C10 C9 H9 120.1 . .
C9 C10 C11 119.0(13) . .
C9 C10 C16 120.5(14) . .
C11 C10 C16 120.3(14) . .
C12 C11 C10 120.9(14) . .
C12 C11 H11 119.6 . .
C10 C11 H11 119.6 . .
C13 C12 C11 119.4(13) . .
C13 C12 C15 122.4(14) . .
C11 C12 C15 118.0(14) . .
C12 C13 C8 119.8(14) . .
C12 C13 H13 120.1 . .
C8 C13 H13 120.1 . .
O4 C14 O3 120(2) . .
O4 C14 C4 124(3) . .
O3 C14 C4 116(2) . .
O6 C15 O5 126.2(14) . .
O6 C15 C12 118.6(14) . .
O5 C15 C12 115.1(14) . .
O7 C16 O8 125.1(15) . .
O7 C16 C10 119.6(15) . .
O8 C16 C10 115.4(13) . .
N1 C17 C18 124(2) . .
N1 C17 H17 118.1 . .
C18 C17 H17 118.1 . .
C19 C18 C17 125(3) . .
C19 C18 H18 117.3 . .
C17 C18 H18 117.3 . .
C18 C19 C20 118(2) . .
C18 C19 H19 121.0 . .
C20 C19 H19 121.0 . .
C19 C20 C28 115.9(17) . .
C19 C20 C21 133(2) . .
C28 C20 C21 111.2(18) . .
C22 C21 C20 124(2) . .
C22 C21 H21 117.8 . .
C20 C21 H21 117.8 . .
C21 C22 C23 122(2) . .
C21 C22 H22 118.9 . .
C23 C22 H22 118.9 . .
C22 C23 C24 121(2) . .
C22 C23 C27 119(2) . .
C24 C23 C27 120(2) . .
C25 C24 C23 119(2) . .
C25 C24 H24 120.7 . .
C23 C24 H24 120.7 . .
C24 C25 C26 119(2) . .
C24 C25 H25 120.3 . .
C26 C25 H25 120.3 . .
N2 C26 C25 123.1(18) . .
N2 C26 H26 118.5 . .
C25 C26 H26 118.5 . .
N2 C27 C28 118.5(15) . .
N2 C27 C23 120.3(19) . .
C28 C27 C23 121.1(18) . .
N1 C28 C27 117.6(15) . .
N1 C28 C20 120.1(18) . .
C27 C28 C20 122.2(16) . .
O9 C29 N5 125(2) . .
O9 C29 H29 117.6 . .
N5 C29 H29 117.6 . .
N5 C30 H30A 109.5 . .
N5 C30 H30B 109.5 . .
H30A C30 H30B 109.5 . .
N5 C30 H30C 109.5 . .
H30A C30 H30C 109.5 . .
H30B C30 H30C 109.5 . .
N5 C31 H31A 109.5 . .
N5 C31 H31B 109.5 . .
H31A C31 H31B 109.5 . .
N5 C31 H31C 109.5 . .
H31A C31 H31C 109.5 . .
H31B C31 H31C 109.5 . .
C17 N1 C28 116.4(16) . .
C17 N1 Zn1 130.0(12) . .
C28 N1 Zn1 113.6(12) . .
C26 N2 C27 118.5(16) . .
C26 N2 Zn1 129.2(13) . .
C27 N2 Zn1 112.2(12) . .
N4 N3 C6 116.2(19) . .
N3 N4 O10 132.2(19) . .
N3 N4 C8 119.1(18) . .
O10 N4 C8 108.1(16) . .
C29 N5 C30 124(2) . .
C29 N5 C31 118.0(18) . .
C30 N5 C31 118(2) . .
C1 O1 Zn2 102.8(10) . 2_655
C1 O1 Zn1 125.5(10) . .
Zn2 O1 Zn1 101.6(4) 2_655 .
C1 O2 Zn2 84.9(11) . 2_655
C14 O3 Zn2 80.4(14) . .
C14 O4 Zn2 104.1(18) . .
C15 O5 Zn2 116.1(10) . 3_565
C15 O6 Zn1 149.9(10) . 4_475
C16 O7 Zn1 131.7(11) . 3_675
C16 O8 Zn2 130.4(9) . 4_575
Zn1 O1W H1WA 148.5 . .
Zn1 O1W H1WB 80.8 . .
H1WA O1W H1WB 70.1 . .

loop_
_geom_bond_atom_site_label_1
_geom_bond_atom_site_label_2
_geom_bond_distance
_geom_bond_site_symmetry_2
Zn1 O7 2.061(10) 3_675
Zn1 O6 2.083(10) 4_676
Zn1 O1W 2.084(12) .
Zn1 N1 2.138(14) .
Zn1 N2 2.147(13) .
Zn1 O1 2.259(10) .
Zn1 H1WB 2.1208 .
Zn2 O5 1.967(9) 3_565
Zn2 O8 2.000(10) 4_576
Zn2 O4 2.036(13) .
Zn2 O1 2.068(9) 2_645
Zn2 O3 2.437(13) .
Zn2 O2 2.472(12) 2_645
C1 O2 1.212(18) .
C1 O1 1.268(18) .
C1 C2 1.40(2) .
C2 C7 1.353(19) .
C2 C3 1.408(19) .
C3 C4 1.36(2) .
C3 H3 0.9300 .
C4 C5 1.36(3) .
C4 C14 1.43(3) .
C5 C6 1.44(3) .
C5 H5 0.9300 .
C6 N3 1.47(2) .
C6 C7 1.50(2) .
C7 H7 0.9300 .
C8 C9 1.38(2) .
C8 C13 1.44(2) .
C8 N4 1.49(2) .
C9 C10 1.379(19) .
C9 H9 0.9300 .
C10 C11 1.436(18) .
C10 C16 1.456(19) .
C11 C12 1.391(18) .
C11 H11 0.9300 .
C12 C13 1.360(19) .
C12 C15 1.503(19) .
C13 H13 0.9300 .
C14 O4 1.13(2) .
C14 O3 1.29(3) .
C15 O6 1.226(17) .
C15 O5 1.268(16) .
C16 O7 1.229(16) .
C16 O8 1.264(17) .
C17 N1 1.26(2) .
C17 C18 1.38(2) .
C17 H17 0.9300 .
C18 C19 1.15(3) .
C18 H18 0.9300 .
C19 C20 1.43(3) .
C19 H19 0.9300 .
C20 C28 1.45(2) .
C20 C21 1.58(3) .
C21 C22 1.32(3) .
C21 H21 0.9300 .
C22 C23 1.38(3) .
C22 H22 0.9300 .
C23 C24 1.38(3) .
C23 C27 1.46(2) .
C24 C25 1.34(3) .
C24 H24 0.9300 .
C25 C26 1.46(3) .
C25 H25 0.9300 .
C26 N2 1.31(2) .
C26 H26 0.9300 .
C27 N2 1.357(19) .
C27 C28 1.42(2) .
C28 N1 1.340(18) .
C29 O9 1.249(17) .
C29 N5 1.450(17) .
C29 H29 0.9300 .
C30 N5 1.492(17) .
C30 H30A 0.9600 .
C30 H30B 0.9600 .
C30 H30C 0.9600 .
C31 N5 1.513(16) .
C31 H31A 0.9600 .
C31 H31B 0.9600 .
C31 H31C 0.9600 .
N3 N4 1.185(19) .
N4 O10 1.41(2) .
O1 Zn2 2.068(9) 2_655
O2 Zn2 2.472(12) 2_655
O5 Zn2 1.967(9) 3_565
O6 Zn1 2.083(10) 4_475
O7 Zn1 2.061(10) 3_675
O8 Zn2 2.000(10) 4_575
O1W H1WA 0.8502 .
O1W H1WB 0.8500 .

loop_
_geom_hbond_atom_site_label_D
_geom_hbond_atom_site_label_H
_geom_hbond_atom_site_label_A
_geom_hbond_distance_DH
_geom_hbond_distance_HA
_geom_hbond_distance_DA
_geom_hbond_angle_DHA
_geom_hbond_site_symmetry_A
O1W H1WB O7 0.85 2.58 3.100(17) 120.2 3_675
